data_4062703
_journal_name_full Organometallics
_journal_paper_doi 10.1021/om049523w
_journal_year 2004
_chemical_formula_moiety 'C15 H12 Br Mo O6, B F4'
_chemical_formula_sum 'C15 H12 B Br F4 Mo O6'
_chemical_formula_weight 550.91
_space_group_IT_number 14
_symmetry_cell_setting monoclinic
_symmetry_space_group_name_Hall '-P 2yn'
_symmetry_space_group_name_H-M 'P 1 21/n 1'
_cell_angle_alpha 90.00
_cell_angle_beta 100.4450(10)
_cell_angle_gamma 90.00
_cell_formula_units_Z 4
_cell_length_a 7.6608(4)
_cell_length_b 24.8663(13)
_cell_length_c 9.9833(6)
_cell_measurement_temperature 115(2)
_cell_volume 1870.26(18)
_diffrn_ambient_temperature 115(2)
_exptl_crystal_density_diffrn 1.957
_cod_depositor_comments
;
The following automatic conversions were performed:
'_symmetry_cell_setting' value 'Monoclinic' changed to 'monoclinic'
according to '/home/saulius/struct/CIF-dictionaries/cif_core.dic'
dictionary named 'cif_core.dic' version 2.4.1 from 2010-06-29.

Automatic conversion script
Id: cif_fix_enum 1527 2010-12-29 10:47:43Z saulius 
;
_cod_original_sg_symbol_H-M 'P 21/n'
_cod_database_code 4062703

loop_
_symmetry_equiv_pos_as_xyz
'x, y, z'
'-x+1/2, y+1/2, -z+1/2'
'-x, -y, -z'
'x-1/2, -y-1/2, z-1/2'

loop_
_atom_site_label
_atom_site_type_symbol
_atom_site_fract_x
_atom_site_fract_y
_atom_site_fract_z
_atom_site_U_iso_or_equiv
_atom_site_adp_type
_atom_site_occupancy
_atom_site_symmetry_multiplicity
_atom_site_calc_flag
_atom_site_refinement_flags
_atom_site_disorder_assembly
_atom_site_disorder_group
Mo1 Mo 0.41423(2) 0.177568(7) 0.206753(19) 0.01381(6) Uani 1 1 d . . .
Br1 Br -0.17004(3) 0.101029(9) -0.07998(2) 0.02052(7) Uani 1 1 d . . .
O6 O -0.26062(19) -0.00065(6) 0.05871(17) 0.0194(3) Uani 1 1 d . . .
O5 O 0.18360(19) 0.07035(6) 0.26973(16) 0.0176(3) Uani 1 1 d . . .
C8 C 0.5220(3) 0.10403(9) 0.2421(2) 0.0195(5) Uani 1 1 d . . .
O1 O 0.3817(2) 0.20083(7) -0.10966(18) 0.0264(4) Uani 1 1 d . . .
O4 O 0.16983(19) 0.13497(6) 0.11622(17) 0.0179(3) Uani 1 1 d . . .
C12 C -0.0223(3) -0.00063(9) 0.2543(2) 0.0181(4) Uani 1 1 d . . .
H12 H -0.0625 -0.0329 0.2895 0.022 Uiso 1 1 calc R . .
C9 C 0.0997(3) 0.09360(9) 0.1535(2) 0.0155(4) Uani 1 1 d . . .
C7 C 0.6646(3) 0.19176(9) 0.1832(2) 0.0205(5) Uani 1 1 d . . .
C10 C -0.0563(3) 0.06916(9) 0.0827(2) 0.0164(4) Uani 1 1 d . . .
O3 O 0.5829(2) 0.06276(7) 0.26992(19) 0.0264(4) Uani 1 1 d . . .
O2 O 0.8055(2) 0.20026(7) 0.16737(19) 0.0296(4) Uani 1 1 d . . .
C6 C 0.3919(3) 0.19263(9) 0.0031(3) 0.0181(5) Uani 1 1 d . . .
C14 C 0.2407(3) 0.00755(10) 0.4480(3) 0.0267(5) Uani 1 1 d . . .
H14A H 0.1869 -0.0229 0.4878 0.040 Uiso 1 1 calc R . .
H14B H 0.2560 0.0377 0.5125 0.040 Uiso 1 1 calc R . .
H14C H 0.3567 -0.0032 0.4285 0.040 Uiso 1 1 calc R . .
C4 C 0.3654(3) 0.18773(10) 0.4298(2) 0.0228(5) Uani 1 1 d . . .
H4 H 0.3643 0.1583 0.4979 0.027 Uiso 1 1 calc R . .
C2 C 0.2690(3) 0.25365(9) 0.2723(2) 0.0224(5) Uani 1 1 d . . .
H2 H 0.1890 0.2782 0.2098 0.027 Uiso 1 1 calc R . .
C13 C 0.1237(3) 0.02429(9) 0.3200(2) 0.0182(5) Uani 1 1 d . . .
C1 C 0.4553(3) 0.25932(9) 0.3122(2) 0.0201(5) Uani 1 1 d . . .
H1 H 0.5287 0.2895 0.2863 0.024 Uiso 1 1 calc R . .
C11 C -0.1160(3) 0.02201(9) 0.1315(2) 0.0164(4) Uani 1 1 d . . .
C5 C 0.5154(3) 0.21819(9) 0.4104(2) 0.0208(5) Uani 1 1 d . . .
H5 H 0.6379 0.2149 0.4651 0.025 Uiso 1 1 calc R . .
C3 C 0.2150(3) 0.21038(10) 0.3452(3) 0.0229(5) Uani 1 1 d . . .
H3 H 0.0896 0.1982 0.3403 0.028 Uiso 1 1 calc R . .
F1 F 0.06043(19) 0.80781(5) 0.47314(16) 0.0291(3) Uani 1 1 d . . .
F3 F 0.2173(2) 0.87556(6) 0.40036(17) 0.0347(4) Uani 1 1 d . . .
F4 F 0.0815(2) 0.88733(7) 0.58311(18) 0.0401(4) Uani 1 1 d . . .
F2 F -0.0839(2) 0.88069(7) 0.3717(2) 0.0463(5) Uani 1 1 d . . .
C15 C -0.3309(3) -0.04884(9) 0.1115(3) 0.0237(5) Uani 1 1 d . . .
H15A H -0.2421 -0.0776 0.1193 0.036 Uiso 1 1 calc R . .
H15B H -0.4386 -0.0602 0.0493 0.036 Uiso 1 1 calc R . .
H15C H -0.3594 -0.0413 0.2014 0.036 Uiso 1 1 calc R . .
B1 B 0.0695(4) 0.86307(11) 0.4569(3) 0.0224(6) Uani 1 1 d . . .

loop_
_atom_site_aniso_label
_atom_site_aniso_U_11
_atom_site_aniso_U_22
_atom_site_aniso_U_33
_atom_site_aniso_U_23
_atom_site_aniso_U_13
_atom_site_aniso_U_12
Mo1 0.01230(9) 0.01352(9) 0.01527(10) -0.00019(8) 0.00160(7) -0.00069(6)
Br1 0.01984(11) 0.02106(12) 0.01889(12) 0.00277(10) -0.00122(9) -0.00192(8)
O6 0.0173(7) 0.0176(7) 0.0223(9) -0.0015(7) 0.0006(6) -0.0053(6)
O5 0.0161(7) 0.0177(7) 0.0179(8) 0.0020(7) 0.0005(6) -0.0013(6)
C8 0.0140(10) 0.0227(12) 0.0214(12) -0.0026(10) 0.0022(9) -0.0025(9)
O1 0.0314(9) 0.0284(9) 0.0200(10) 0.0009(8) 0.0061(7) -0.0021(7)
O4 0.0168(7) 0.0164(7) 0.0202(8) 0.0014(7) 0.0029(6) -0.0034(6)
C12 0.0193(10) 0.0145(10) 0.0214(12) 0.0003(10) 0.0057(9) -0.0014(8)
C9 0.0155(10) 0.0169(10) 0.0148(11) -0.0017(9) 0.0044(8) 0.0023(8)
C7 0.0222(12) 0.0207(11) 0.0174(12) -0.0026(10) 0.0006(9) 0.0002(9)
C10 0.0164(10) 0.0165(10) 0.0162(11) 0.0007(9) 0.0029(8) 0.0015(8)
O3 0.0219(8) 0.0212(9) 0.0354(11) 0.0018(8) 0.0034(8) 0.0040(7)
O2 0.0179(9) 0.0390(10) 0.0323(11) -0.0050(9) 0.0054(7) -0.0047(7)
C6 0.0156(10) 0.0147(10) 0.0235(13) 0.0000(10) 0.0025(9) -0.0018(8)
C14 0.0250(12) 0.0268(13) 0.0257(13) 0.0076(11) -0.0027(10) -0.0044(10)
C4 0.0297(12) 0.0234(12) 0.0161(12) -0.0004(10) 0.0065(10) -0.0011(9)
C2 0.0237(11) 0.0217(11) 0.0212(12) -0.0051(10) 0.0027(9) 0.0059(9)
C13 0.0180(10) 0.0160(10) 0.0212(12) 0.0029(10) 0.0047(9) 0.0023(8)
C1 0.0245(11) 0.0155(10) 0.0204(12) -0.0036(10) 0.0036(9) -0.0005(9)
C11 0.0135(10) 0.0166(10) 0.0198(11) -0.0045(9) 0.0051(8) -0.0001(8)
C5 0.0212(11) 0.0231(12) 0.0171(12) -0.0055(10) 0.0005(9) 0.0019(9)
C3 0.0191(11) 0.0308(13) 0.0206(12) -0.0074(11) 0.0080(9) 0.0003(9)
F1 0.0386(8) 0.0176(7) 0.0341(9) 0.0014(7) 0.0150(7) 0.0031(6)
F3 0.0344(8) 0.0343(8) 0.0382(9) 0.0058(8) 0.0142(7) -0.0054(7)
F4 0.0433(9) 0.0366(9) 0.0437(10) -0.0210(8) 0.0171(8) -0.0076(7)
F2 0.0317(9) 0.0415(9) 0.0605(12) 0.0252(9) -0.0059(8) 0.0024(7)
C15 0.0222(11) 0.0189(11) 0.0293(14) -0.0015(11) 0.0026(10) -0.0090(9)
B1 0.0243(13) 0.0175(12) 0.0252(15) 0.0019(12) 0.0038(11) -0.0005(10)

loop_
_geom_bond_atom_site_label_1
_geom_bond_atom_site_label_2
_geom_bond_distance
_geom_bond_site_symmetry_2
_geom_bond_publ_flag
Mo1 C7 2.006(2) . ?
Mo1 C8 2.011(2) . ?
Mo1 C6 2.043(3) . ?
Mo1 O4 2.1979(14) . ?
Mo1 C5 2.277(2) . ?
Mo1 C1 2.284(2) . ?
Mo1 C4 2.338(2) . ?
Mo1 C2 2.347(2) . ?
Mo1 C3 2.381(2) . ?
Br1 C10 1.874(2) . ?
O6 C11 1.335(3) . ?
O6 C15 1.451(3) . ?
O5 C9 1.351(3) . ?
O5 C13 1.363(3) . ?
C8 O3 1.141(3) . ?
O1 C6 1.133(3) . ?
O4 C9 1.248(3) . ?
C12 C13 1.341(3) . ?
C12 C11 1.420(3) . ?
C12 H12 0.9500 . ?
C9 C10 1.410(3) . ?
C7 O2 1.138(3) . ?
C10 C11 1.379(3) . ?
C14 C13 1.482(3) . ?
C14 H14A 0.9800 . ?
C14 H14B 0.9800 . ?
C14 H14C 0.9800 . ?
C4 C3 1.417(3) . ?
C4 C5 1.418(3) . ?
C4 H4 1.0000 . ?
C2 C3 1.403(3) . ?
C2 C1 1.417(3) . ?
C2 H2 1.0000 . ?
C1 C5 1.434(3) . ?
C1 H1 1.0000 . ?
C5 H5 1.0000 . ?
C3 H3 1.0000 . ?
F1 B1 1.387(3) . ?
F3 B1 1.389(3) . ?
F4 B1 1.385(3) . ?
F2 B1 1.391(3) . ?
C15 H15A 0.9800 . ?
C15 H15B 0.9800 . ?
C15 H15C 0.9800 . ?
